data_9003816
loop_
_publ_author_name
'Bartholomew, P. R.'
'Mancini, F.'
'Cahill, C. L.'
'Harlow, G. E.'
'Bernhardt, H. J.'

_publ_section_title
;Zoltaiite, a new barium-vanadium nesosubsilicate mineral from British
 Columbia: Description and crystal structure Sample: Wigwam Pb-Zn deposit,
 southeast of Revelstoke, British Columbia, Canada
;
_journal_name_full 'American Mineralogist'
_journal_page_first 1655
_journal_page_last 1660
_journal_paper_doi 10.2138/am.2005.1602
_journal_volume 90
_journal_year 2005
_chemical_formula_sum 'Al0.018 Ba Cr0.336 Fe0.48 Mg0.03 O27 Si2 Ti1.31 V11.748'
_chemical_name_mineral Zoltaiite
_space_group_IT_number 147
_symmetry_space_group_name_Hall '-P 3'
_symmetry_space_group_name_H-M 'P -3'
_cell_angle_alpha 90
_cell_angle_beta 90
_cell_angle_gamma 120
_cell_length_a 7.601
_cell_length_b 7.601
_cell_length_c 9.219
_cell_formula_units_Z 1
_cell_volume 461.271
_database_code_amcsd 0003940
_exptl_crystal_density_diffrn 4.796
_cod_original_formula_sum 'Ba V11.748 Fe.48 Mg.03 Cr.336 Al.018 Ti1.31 Si2 O27'
_cod_database_code 9003816

loop_
_space_group_symop_operation_xyz
x,y,z
y,-x+y,-z
-x+y,-x,z
-x,-y,-z
-y,x-y,z
x-y,x,-z

loop_
_atom_site_aniso_label
_atom_site_aniso_U_11
_atom_site_aniso_U_22
_atom_site_aniso_U_33
_atom_site_aniso_U_12
_atom_site_aniso_U_13
_atom_site_aniso_U_23
Ba 0.00980 0.00980 0.00840 0.00490 0.00000 0.00000
V3+1 0.00660 0.00550 0.00680 0.00260 0.00050 0.00030
Fe3+1 0.00660 0.00550 0.00680 0.00260 0.00050 0.00030
Fe2+1 0.00660 0.00550 0.00680 0.00260 0.00050 0.00030
Mg1 0.00660 0.00550 0.00680 0.00260 0.00050 0.00030
V3+2 0.00790 0.00640 0.00720 0.00340 0.00010 0.00020
Cr2 0.00790 0.00640 0.00720 0.00340 0.00010 0.00020
Al2 0.00790 0.00640 0.00720 0.00340 0.00010 0.00020
V4+3 0.00810 0.00810 0.00850 0.00400 0.00000 0.00000
Ti4+3 0.00810 0.00810 0.00850 0.00400 0.00000 0.00000
Si 0.00790 0.00790 0.00420 0.00390 0.00000 0.00000
O1 0.00740 0.00710 0.00870 0.00450 0.00080 -0.00100
O2 0.00970 0.00730 0.00840 0.00250 0.00020 0.00060
O3 0.00870 0.00870 0.00560 0.00430 0.00000 0.00000
O4 0.00870 0.00950 0.00630 0.00580 -0.00140 -0.00080
O5 0.00850 0.00830 0.00740 0.00420 -0.00060 -0.00370
O6 0.00470 0.00470 0.01050 0.00230 0.00000 0.00000

loop_
_atom_site_label
_atom_site_fract_x
_atom_site_fract_y
_atom_site_fract_z
_atom_site_occupancy
_atom_site_U_iso_or_equiv
Ba 0.00000 0.00000 0.50000 1.00000 0.00930
V3+1 0.20700 0.95570 0.13770 0.91500 0.00650
Fe3+1 0.20700 0.95570 0.13770 0.06000 0.00650
Fe2+1 0.20700 0.95570 0.13770 0.02000 0.00650
Mg1 0.20700 0.95570 0.13770 0.00500 0.00650
V3+2 0.08690 0.45890 0.63550 0.92800 0.00720
Cr2 0.08690 0.45890 0.63550 0.05600 0.00720
Al2 0.08690 0.45890 0.63550 0.00300 0.00720
V4+3 0.33333 0.66667 0.35780 0.34500 0.00820
Ti4+3 0.33333 0.66667 0.35780 0.65500 0.00820
Si 0.33333 0.66667 0.94090 1.00000 0.00670
O1 0.17770 0.74550 0.99080 1.00000 0.00730
O2 0.29570 0.44740 0.50430 1.00000 0.00920
O3 0.66667 0.33333 0.24030 1.00000 0.00770
O4 0.03850 0.22550 0.75110 1.00000 0.00760
O5 0.09520 0.48390 0.25930 1.00000 0.00800
O6 0.00000 0.00000 0.00000 1.00000 0.00660

loop_
_cod_related_entry_id
_cod_related_entry_database
_cod_related_entry_code
1 AMCSD 0003940
